data_4350822
loop_
_publ_author_name
'Mohamed Essalhi'
'Midhun Mohan'
'Nour Dissem'
'Najmedinne Ferhi'
'Adela Abidi'
'Thierry Maris'
'Adam Duong'

_publ_section_title
;
 Two different pore architectures of cyamelurate-based metal-organic
 frameworks for highly selective CO2 capture under ambient conditions
;
_journal_name_full 'Inorganic Chemistry Frontiers'
_journal_page_first 1037
_journal_page_last 1048
_journal_paper_doi 10.1039/d2qi02208g
_journal_volume 10
_journal_year 2023
_chemical_formula_moiety 'C6 H4 N7 Nd O5'
_chemical_formula_sum 'C6 H4 N7 Nd O5'
_chemical_formula_weight 398.40
_chemical_name_systematic
;
 catena-[(\m-1,3,4,6,7,9,9b-heptaazaphenalene-2,5,8-triolato)
-diaqua-neodymium(iii) N,N-dimethylformamide solvate]
;
_space_group_crystal_system tetragonal
_space_group_IT_number 91
_space_group_name_Hall 'P 4w 2c'
_space_group_name_H-M_alt 'P 41 2 2'
_atom_sites_solution_hydrogens difmap
_atom_sites_solution_primary dual
_audit_creation_date 2020-02-07
_audit_creation_method
;
Olex2 1.3
(compiled Nov 21 2019 18:26:39 for OlexSys, GUI svn.r6003)
;
_cell_angle_alpha 90
_cell_angle_beta 90
_cell_angle_gamma 90
_cell_formula_units_Z 4
_cell_length_a 8.6409(2)
_cell_length_b 8.6409(2)
_cell_length_c 20.1002(6)
_cell_measurement_reflns_used 9022
_cell_measurement_temperature 100
_cell_measurement_theta_max 69.877
_cell_measurement_theta_min 5.119
_cell_volume 1500.78(7)
_computing_cell_refinement
;
SAINT (2013) V8.40A; Integration Software for Single Crystal Data.
Bruker AXS Inc., Madison, WI 53719-1173.
;
_computing_data_collection
;
APEX 2 (2013) Bruker AXS Inc., Madison, WI 53719-1173.
;
_computing_data_reduction
;
SAINT (2013) V8.40A; Integration Software for Single Crystal Data.
Bruker AXS Inc., Madison, WI 53719-1173.
;
_computing_molecular_graphics 'Olex2 1.3 (Dolomanov et al., 2009)'
_computing_publication_material 'Olex2 1.3 (Dolomanov et al., 2009)'
_computing_structure_refinement 'XL  (Sheldrick, 2008)'
_computing_structure_solution 'XT  (Sheldrick, 2015)'
_diffrn_ambient_temperature 100
_diffrn_detector 'CCD area detector'
_diffrn_detector_area_resol_mean 8.3
_diffrn_detector_type 'Bruker APEX2 CCD'
_diffrn_measured_fraction_theta_full 0.999
_diffrn_measured_fraction_theta_max 0.999
_diffrn_measurement_device 'three-circle diffractometer'
_diffrn_measurement_device_type 'Bruker Smart APEX'
_diffrn_measurement_method '\w scans'
_diffrn_radiation_collimation 'Focusing mirrors'
_diffrn_radiation_monochromator 'Quazar MX Mirror Optics'
_diffrn_radiation_probe x-ray
_diffrn_radiation_type CuK\a
_diffrn_radiation_wavelength 1.54178
_diffrn_reflns_av_R_equivalents 0.0340
_diffrn_reflns_av_unetI/netI 0.0082
_diffrn_reflns_Laue_measured_fraction_full 0.999
_diffrn_reflns_Laue_measured_fraction_max 0.999
_diffrn_reflns_limit_h_max 10
_diffrn_reflns_limit_h_min -10
_diffrn_reflns_limit_k_max 10
_diffrn_reflns_limit_k_min -10
_diffrn_reflns_limit_l_max 24
_diffrn_reflns_limit_l_min -24
_diffrn_reflns_number 41941
_diffrn_reflns_point_group_measured_fraction_full 0.999
_diffrn_reflns_point_group_measured_fraction_max 0.999
_diffrn_reflns_theta_full 67.679
_diffrn_reflns_theta_max 69.985
_diffrn_reflns_theta_min 5.118
_diffrn_source 'Microfocus Source'
_diffrn_source_current 0.65
_diffrn_source_power 0.02912
_diffrn_source_target Cu
_diffrn_source_type 'Incoatec I\mS High Brilliance Microsource'
_diffrn_source_voltage 44.8
_exptl_absorpt_coefficient_mu 26.672
_exptl_absorpt_correction_T_max 0.1348
_exptl_absorpt_correction_T_min 0.0357
_exptl_absorpt_correction_type multi-scan
_exptl_absorpt_process_details
;
SADABS-2016/2 (Bruker,2016/2) was used for absorption correction.
wR2(int) was 0.0780 before and 0.0460 after correction.
The Ratio of minimum to maximum transmission is 0.2648.
The \l/2 correction factor is Not present.
;
_exptl_crystal_colour 'clear light colourless'
_exptl_crystal_colour_lustre clear
_exptl_crystal_colour_modifier light
_exptl_crystal_colour_primary colourless
_exptl_crystal_density_diffrn 1.763
_exptl_crystal_description octahedron
_exptl_crystal_F_000 756
_exptl_crystal_size_max 0.06
_exptl_crystal_size_mid 0.055
_exptl_crystal_size_min 0.05
_refine_diff_density_max 1.985
_refine_diff_density_min -1.490
_refine_diff_density_rms 0.158
_refine_ls_abs_structure_details
;
 Refined as an inversion twin.
;
_refine_ls_abs_structure_Flack 0.20(2)
_refine_ls_extinction_coef .
_refine_ls_extinction_method none
_refine_ls_goodness_of_fit_ref 1.062
_refine_ls_hydrogen_treatment constr
_refine_ls_matrix_type full
_refine_ls_number_parameters 90
_refine_ls_number_reflns 1434
_refine_ls_number_restraints 0
_refine_ls_restrained_S_all 1.062
_refine_ls_R_factor_all 0.0466
_refine_ls_R_factor_gt 0.0465
_refine_ls_shift/su_max 0.000
_refine_ls_shift/su_mean 0.000
_refine_ls_structure_factor_coef Fsqd
_refine_ls_weighting_details 'w=1/[\s^2^(Fo^2^)+(0.0948P)^2^+6.0132P] where P=(Fo^2^+2Fc^2^)/3'
_refine_ls_weighting_scheme calc
_refine_ls_wR_factor_gt 0.1321
_refine_ls_wR_factor_ref 0.1321
_reflns_Friedel_coverage 0.588
_reflns_Friedel_fraction_full 1.000
_reflns_Friedel_fraction_max 1.000
_reflns_number_gt 1424
_reflns_number_total 1434
_reflns_threshold_expression 'I > 2\s(I)'
_cod_data_source_file ada2452.cif
_cod_data_source_block ada2452
_cod_original_cell_volume 1500.78(8)
_cod_database_code 4350822

loop_
_space_group_symop_id
_space_group_symop_operation_xyz
1 'x, y, z'
2 '-x, -y, z+1/2'
3 '-y, x, z+1/4'
4 'y, -x, z+3/4'
5 '-x, y, -z'
6 'x, -y, -z+1/2'
7 'y, x, -z+3/4'
8 '-y, -x, -z+1/4'

loop_
_atom_site_label
_atom_site_type_symbol
_atom_site_fract_x
_atom_site_fract_y
_atom_site_fract_z
_atom_site_U_iso_or_equiv
_atom_site_adp_type
_atom_site_occupancy
_atom_site_site_symmetry_order
_atom_site_calc_flag
_atom_site_refinement_flags_posn
_atom_site_refinement_flags_adp
_atom_site_refinement_flags_occupancy
_atom_site_disorder_assembly
_atom_site_disorder_group
Nd1 Nd 0.45942(6) 0.45942(6) 0.375000 0.0343(3) Uani 1 2 d S T P . .
O1 O 0.4096(12) 0.500000 0.250000 0.0329(19) Uani 1 2 d S T P . .
O2 O -0.2671(10) 0.5469(14) 0.0837(3) 0.055(2) Uani 1 1 d . . . . .
N1 N 0.1942(11) 0.4768(14) 0.3092(4) 0.039(2) Uani 1 1 d . . . . .
N2 N -0.0336(10) 0.4646(13) 0.3671(4) 0.047(2) Uani 1 1 d . . . . .
N3 N -0.0384(15) 0.500000 0.250000 0.045(3) Uani 1 2 d S T P . .
N4 N -0.2737(12) 0.5140(17) 0.1930(5) 0.049(3) Uani 1 1 d . . . . .
C1 C 0.2660(18) 0.500000 0.250000 0.032(3) Uani 1 2 d S T P . .
C2 C 0.0432(12) 0.4795(15) 0.3096(5) 0.039(2) Uani 1 1 d . . . . .
C3 C -0.2009(19) 0.500000 0.250000 0.048(4) Uani 1 2 d S T P . .
C4 C -0.1898(13) 0.5311(17) 0.1363(5) 0.047(3) Uani 1 1 d . . . . .
O3 O 0.2239(10) 0.466(2) 0.4464(4) 0.076(4) Uani 1 1 d . . . . .
H3A H 0.147796 0.516700 0.435475 0.114 Uiso 1 1 d R U . . .
H3B H 0.239276 0.452820 0.486665 0.114 Uiso 1 1 d R U . . .

loop_
_atom_site_aniso_label
_atom_site_aniso_U_11
_atom_site_aniso_U_22
_atom_site_aniso_U_33
_atom_site_aniso_U_23
_atom_site_aniso_U_13
_atom_site_aniso_U_12
Nd1 0.0426(4) 0.0426(4) 0.0178(4) 0.0009(2) -0.0009(2) 0.0010(3)
O1 0.040(5) 0.036(5) 0.022(5) 0.002(4) 0.000 0.000
O2 0.045(4) 0.105(8) 0.016(3) 0.008(5) -0.003(3) 0.018(5)
N1 0.043(5) 0.052(6) 0.021(5) 0.003(4) 0.000(3) -0.006(4)
N2 0.043(5) 0.079(7) 0.019(4) 0.004(5) 0.003(4) -0.013(4)
N3 0.048(7) 0.069(9) 0.017(6) 0.003(6) 0.000 0.000
N4 0.046(5) 0.078(8) 0.025(5) 0.005(5) -0.002(4) 0.006(5)
C1 0.050(8) 0.025(7) 0.021(7) 0.004(5) 0.000 0.000
C2 0.042(5) 0.056(6) 0.020(5) 0.008(4) -0.001(4) -0.002(5)
C3 0.045(8) 0.077(14) 0.021(8) 0.005(7) 0.000 0.000
C4 0.045(5) 0.078(8) 0.017(5) 0.008(5) 0.003(4) 0.011(5)
O3 0.040(4) 0.170(13) 0.018(4) 0.008(6) -0.002(3) 0.025(7)

loop_
_atom_type_symbol
_atom_type_description
_atom_type_scat_dispersion_real
_atom_type_scat_dispersion_imag
_atom_type_scat_source
C C 0.0181 0.0091 'International Tables Vol C Tables 4.2.6.8 and 6.1.1.4'
H H 0.0000 0.0000 'International Tables Vol C Tables 4.2.6.8 and 6.1.1.4'
N N 0.0311 0.0180 'International Tables Vol C Tables 4.2.6.8 and 6.1.1.4'
Nd Nd -3.1807 10.9079 'International Tables Vol C Tables 4.2.6.8 and 6.1.1.4'
O O 0.0492 0.0322 'International Tables Vol C Tables 4.2.6.8 and 6.1.1.4'

loop_
_geom_angle_atom_site_label_1
_geom_angle_atom_site_label_2
_geom_angle_atom_site_label_3
_geom_angle
_geom_angle_site_symmetry_1
_geom_angle_site_symmetry_3
O1 Nd1 O1 177.5(3) 3_655 .
O1 Nd1 N1 127.92(18) . 7
O1 Nd1 N1 50.2(3) . .
O1 Nd1 N1 50.2(3) 3_655 7
O1 Nd1 N1 127.92(19) 3_655 .
O1 Nd1 N4 68.7(3) 3_655 3_665
O1 Nd1 N4 68.7(3) . 6_665
O1 Nd1 N4 113.2(2) 3_655 6_665
O1 Nd1 N4 113.2(2) . 3_665
O1 Nd1 C1 23.7(3) 3_655 3_655
O1 Nd1 C1 23.7(3) . .
O1 Nd1 C1 154.4(2) 3_655 .
O1 Nd1 C1 154.4(2) . 3_655
O2 Nd1 O1 62.88(17) 6_665 3_655
O2 Nd1 O1 62.88(17) 3_665 .
O2 Nd1 O1 119.0(3) 3_665 3_655
O2 Nd1 O1 119.0(3) 6_665 .
O2 Nd1 O2 98.7(5) 6_665 3_665
O2 Nd1 N1 76.3(3) 3_665 .
O2 Nd1 N1 169.2(2) 6_665 .
O2 Nd1 N1 169.2(2) 3_665 7
O2 Nd1 N1 76.3(3) 6_665 7
O2 Nd1 N4 76.7(4) 3_665 6_665
O2 Nd1 N4 50.3(3) 6_665 6_665
O2 Nd1 N4 76.7(4) 6_665 3_665
O2 Nd1 N4 50.3(3) 3_665 3_665
O2 Nd1 C1 66.7(2) 3_665 .
O2 Nd1 C1 66.7(2) 6_665 3_655
O2 Nd1 C1 142.7(3) 3_665 3_655
O2 Nd1 C1 142.7(3) 6_665 .
N1 Nd1 N1 110.3(5) 7 .
N1 Nd1 N4 118.9(3) . 6_665
N1 Nd1 N4 106.2(4) . 3_665
N1 Nd1 N4 106.2(4) 7 6_665
N1 Nd1 N4 118.9(3) 7 3_665
N1 Nd1 C1 122.9(2) 7 .
N1 Nd1 C1 122.9(2) . 3_655
N1 Nd1 C1 26.5(3) 7 3_655
N1 Nd1 C1 26.5(3) . .
N4 Nd1 N4 96.4(6) 3_665 6_665
N4 Nd1 C1 92.4(3) 3_665 3_655
N4 Nd1 C1 111.6(3) 6_665 3_655
N4 Nd1 C1 92.4(3) 6_665 .
N4 Nd1 C1 111.6(3) 3_665 .
C1 Nd1 C1 144.2(3) . 3_655
O3 Nd1 O1 115.0(3) . .
O3 Nd1 O1 63.42(19) 7 .
O3 Nd1 O1 115.0(3) 7 3_655
O3 Nd1 O1 63.42(19) . 3_655
O3 Nd1 O2 125.5(2) . 6_665
O3 Nd1 O2 98.7(5) 7 6_665
O3 Nd1 O2 125.5(2) 7 3_665
O3 Nd1 O2 98.7(5) . 3_665
O3 Nd1 N1 65.2(3) . .
O3 Nd1 N1 77.2(4) 7 .
O3 Nd1 N1 77.2(4) . 7
O3 Nd1 N1 65.1(3) 7 7
O3 Nd1 N4 76.0(4) 7 6_665
O3 Nd1 N4 172.3(5) 7 3_665
O3 Nd1 N4 76.0(4) . 3_665
O3 Nd1 N4 172.3(5) . 6_665
O3 Nd1 C1 68.3(3) 7 .
O3 Nd1 C1 91.4(3) . .
O3 Nd1 C1 68.3(3) . 3_655
O3 Nd1 C1 91.4(3) 7 3_655
O3 Nd1 O3 111.7(8) 7 .
Nd1 O1 Nd1 160.7(4) . 4_564
C1 O1 Nd1 99.6(2) . 4_564
C1 O1 Nd1 99.6(2) . .
C4 O2 Nd1 102.7(6) . 4_464
C1 N1 Nd1 92.9(7) . .
C2 N1 Nd1 149.6(7) . .
C2 N1 C1 117.4(10) . .
C2 N2 C4 116.7(9) . 6_565
C2 N3 C2 119.6(13) . 6_565
C2 N3 C3 120.2(6) 6_565 .
C2 N3 C3 120.2(6) . .
C3 N4 Nd1 149.5(9) . 4_464
C3 N4 C4 119.1(11) . .
C4 N4 Nd1 91.3(6) . 4_464
Nd1 C1 Nd1 113.3(5) 4_564 .
O1 C1 Nd1 56.6(2) . .
O1 C1 Nd1 56.6(2) . 4_564
O1 C1 N1 117.2(7) . 6_565
O1 C1 N1 117.2(7) . .
N1 C1 Nd1 60.6(5) . .
N1 C1 Nd1 60.6(5) 6_565 4_564
N1 C1 Nd1 173.7(9) . 4_564
N1 C1 Nd1 173.7(9) 6_565 .
N1 C1 N1 125.5(14) . 6_565
N1 C2 N2 119.9(10) . .
N1 C2 N3 120.0(10) . .
N2 C2 N3 120.1(10) . .
N4 C3 N3 118.6(8) 6_565 .
N4 C3 N3 118.6(8) . .
N4 C3 N4 122.7(16) . 6_565
O2 C4 Nd1 53.5(6) . 4_464
O2 C4 N2 119.0(10) . 6_565
O2 C4 N4 115.7(10) . .
N2 C4 Nd1 172.2(8) 6_565 4_464
N2 C4 N4 125.3(10) 6_565 .
N4 C4 Nd1 62.2(6) . 4_464
Nd1 O3 H3A 120.8 . .
Nd1 O3 H3B 115.4 . .
H3A O3 H3B 117.7 . .

loop_
_geom_bond_atom_site_label_1
_geom_bond_atom_site_label_2
_geom_bond_distance
_geom_bond_site_symmetry_2
Nd1 O1 2.5732(17) 3_655
Nd1 O1 2.5732(17) .
Nd1 O2 2.505(8) 6_665
Nd1 O2 2.505(8) 3_665
Nd1 N1 2.650(9) .
Nd1 N1 2.650(9) 7
Nd1 N4 2.690(10) 6_665
Nd1 N4 2.690(10) 3_665
Nd1 C1 3.038(8) 3_655
Nd1 C1 3.038(8) .
Nd1 O3 2.491(9) 7
Nd1 O3 2.491(9) .
O1 C1 1.240(19) .
O2 C4 1.257(13) .
N1 C1 1.357(11) .
N1 C2 1.305(15) .
N2 C2 1.340(13) .
N2 C4 1.352(15) 6_565
N3 C2 1.401(12) 6_565
N3 C2 1.401(12) .
N3 C3 1.40(2) .
N4 C3 1.314(12) .
N4 C4 1.359(14) .
O3 H3A 0.8199 .
O3 H3B 0.8276 .

loop_
_geom_hbond_atom_site_label_D
_geom_hbond_atom_site_label_H
_geom_hbond_atom_site_label_A
_geom_hbond_distance_DH
_geom_hbond_distance_HA
_geom_hbond_distance_DA
_geom_hbond_angle_DHA
_geom_hbond_site_symmetry_A
_geom_hbond_publ_flag
O3 H3A N2 0.82 2.13 2.737(13) 130.5 . yes
O3 H3B O2 0.83 1.96 2.786(11) 171.7 2_565 yes

loop_
_geom_torsion_atom_site_label_1
_geom_torsion_atom_site_label_2
_geom_torsion_atom_site_label_3
_geom_torsion_atom_site_label_4
_geom_torsion
_geom_torsion_site_symmetry_1
_geom_torsion_site_symmetry_2
_geom_torsion_site_symmetry_3
_geom_torsion_site_symmetry_4
Nd1 O1 C1 Nd1 180.000(2) 4_564 . . .
Nd1 O1 C1 Nd1 180.000(1) . . . 4_564
Nd1 O1 C1 N1 178.4(6) . . . 6_565
Nd1 O1 C1 N1 178.4(6) 4_564 . . .
Nd1 O1 C1 N1 -1.6(6) 4_564 . . 6_565
Nd1 O1 C1 N1 -1.6(6) . . . .
Nd1 O2 C4 N2 -177.4(11) 4_464 . . 6_565
Nd1 O2 C4 N4 1.2(14) 4_464 . . .
Nd1 N1 C1 O1 1.6(5) . . . .
Nd1 N1 C1 N1 -178.4(5) . . . 6_565
Nd1 N1 C2 N2 -2(3) . . . .
Nd1 N1 C2 N3 176.8(11) . . . .
Nd1 N4 C3 N3 -176.4(13) 4_464 . . .
Nd1 N4 C3 N4 3.6(13) 4_464 . . 6_565
Nd1 N4 C4 O2 -1.1(13) 4_464 . . .
Nd1 N4 C4 N2 177.4(14) 4_464 . . 6_565
C1 N1 C2 N2 -176.9(10) . . . .
C1 N1 C2 N3 2.4(18) . . . .
C2 N1 C1 Nd1 177.2(14) . . . .
C2 N1 C1 O1 178.8(9) . . . .
C2 N1 C1 N1 -1.2(9) . . . 6_565
C2 N3 C2 N1 -1.3(10) 6_565 . . .
C2 N3 C2 N2 178.0(14) 6_565 . . .
C2 N3 C3 N4 2.4(9) . . . 6_565
C2 N3 C3 N4 -177.6(9) . . . .
C2 N3 C3 N4 2.4(9) 6_565 . . .
C2 N3 C3 N4 -177.6(9) 6_565 . . 6_565
C3 N3 C2 N1 178.7(10) . . . .
C3 N3 C2 N2 -2.0(14) . . . .
C3 N4 C4 Nd1 -177.5(14) . . . 4_464
C3 N4 C4 O2 -178.7(13) . . . .
C3 N4 C4 N2 0(2) . . . 6_565
C4 N2 C2 N1 179.8(13) 6_565 . . .
C4 N2 C2 N3 0.6(18) 6_565 . . .
C4 N4 C3 N3 -1.3(15) . . . .
C4 N4 C3 N4 178.7(15) . . . 6_565

_cod_database_fobs_code 4350822
